data_7061465
loop_
_publ_author_name
'Mannarsamy, Maruthupandi'
'Nandeshwar, Muneshwar'
'Veerapathiran, Sabari'
'Mandal, Suman'
'Harijan, Dinesh'
'Subramaniyam, Kalaivanan'
'Muduli, Gopendra'
'Prabusankar, Ganesan'

_publ_section_title
;
 Dinuclear complexes, a one dimensional chain and a two dimensional layer
 of bismuth(iii) chalcogenones for C--S cross coupling reactions
;
_journal_issue 21
_journal_name_full 'New Journal of Chemistry'
_journal_page_first 10256
_journal_page_last 10263
_journal_paper_doi 10.1039/D2NJ01151D
_journal_volume 46
_journal_year 2022
_chemical_formula_moiety 'C48 H64 Bi2 Cl6 N8 O4 Se4'
_chemical_formula_sum 'C48 H64 Bi2 Cl6 N8 O4 Se4'
_chemical_formula_weight 1763.61
_space_group_crystal_system monoclinic
_space_group_IT_number 14
_space_group_name_Hall '-P 2yn'
_space_group_name_H-M_alt 'P 1 21/n 1'
_symmetry_Int_Tables_number 14
_atom_sites_solution_primary iterative
_audit_creation_date 2022-04-12
_audit_creation_method
;
Olex2 1.2
(compiled 2018.05.29 svn.r3508 for OlexSys, GUI svn.r5506)
;
_audit_update_record
;
2022-04-12 deposited with the CCDC.	2022-04-22 downloaded from the CCDC.
;
_cell_angle_alpha 90.00(3)
_cell_angle_beta 95.19(3)
_cell_angle_gamma 90.00(3)
_cell_formula_units_Z 2
_cell_length_a 9.148(2)
_cell_length_b 23.974(5)
_cell_length_c 14.150(3)
_cell_measurement_reflns_used 15024
_cell_measurement_temperature 298.15
_cell_measurement_theta_max 28.2980
_cell_measurement_theta_min 3.6930
_cell_volume 3090.6(12)
_computing_cell_refinement
;
CrysAlisPro, Agilent Technologies,
Version 1.171.37.35 (release 13-08-2014 CrysAlis171 .NET)
(compiled Aug 13 2014,18:06:01)
;
_computing_data_collection
;
CrysAlisPro, Agilent Technologies,
Version 1.171.37.35 (release 13-08-2014 CrysAlis171 .NET)
(compiled Aug 13 2014,18:06:01)
;
_computing_data_reduction
;
CrysAlisPro, Agilent Technologies,
Version 1.171.37.35 (release 13-08-2014 CrysAlis171 .NET)
(compiled Aug 13 2014,18:06:01)
;
_computing_molecular_graphics 'Olex2 (Dolomanov et al., 2009)'
_computing_publication_material 'Olex2 (Dolomanov et al., 2009)'
_computing_structure_refinement 'olex2.refine (Bourhis et al., 2015)'
_computing_structure_solution 'olex2.solve (Bourhis et al., 2015)'
_diffrn_ambient_temperature 298.15
_diffrn_detector 'CCD plate'
_diffrn_detector_area_resol_mean 16.0309
_diffrn_detector_type Eos
_diffrn_measured_fraction_theta_full 0.9982
_diffrn_measured_fraction_theta_max 0.9982
_diffrn_measurement_details
;
#__ type_ start__ end____ width___ exp.time_
  1 omega   -3.00   86.00   1.0000   30.0000
omega____ theta____ kappa____ phi______ frames
    -       17.1097   57.0000   90.0000 89

#__ type_ start__ end____ width___ exp.time_
  2 omega   53.00   79.00   1.0000   30.0000
omega____ theta____ kappa____ phi______ frames
    -       17.1097  178.0000   60.0000 26

#__ type_ start__ end____ width___ exp.time_
  3 omega   -9.00   84.00   1.0000   30.0000
omega____ theta____ kappa____ phi______ frames
    -       17.1097   77.0000  150.0000 93

#__ type_ start__ end____ width___ exp.time_
  4 omega   -9.00   42.00   1.0000   30.0000
omega____ theta____ kappa____ phi______ frames
    -       17.1097   77.0000  -60.0000 51

#__ type_ start__ end____ width___ exp.time_
  5 omega    9.00   36.00   1.0000   30.0000
omega____ theta____ kappa____ phi______ frames
    -      -18.9065   77.0000 -150.0000 27

#__ type_ start__ end____ width___ exp.time_
  6 omega  -52.00  -26.00   1.0000   30.0000
omega____ theta____ kappa____ phi______ frames
    -       17.1097  -57.0000 -150.0000 26

#__ type_ start__ end____ width___ exp.time_
  7 omega  -20.00   53.00   1.0000   30.0000
omega____ theta____ kappa____ phi______ frames
    -       17.1097  -99.0000    0.0000 73

#__ type_ start__ end____ width___ exp.time_
  8 omega  -16.00   40.00   1.0000   30.0000
omega____ theta____ kappa____ phi______ frames
    -       17.1097  -77.0000 -150.0000 56

#__ type_ start__ end____ width___ exp.time_
  9 omega  -61.00    7.00   1.0000   30.0000
omega____ theta____ kappa____ phi______ frames
    -      -18.9065  -19.0000   30.0000 68
;
_diffrn_measurement_device 'four-circle diffractometer'
_diffrn_measurement_device_type 'SuperNova, Dual, Cu at zero, Eos'
_diffrn_measurement_method '\w scans'
_diffrn_orient_matrix_UB_11 0.0093192000
_diffrn_orient_matrix_UB_12 -0.0289446000
_diffrn_orient_matrix_UB_13 0.0091444000
_diffrn_orient_matrix_UB_21 0.0006423000
_diffrn_orient_matrix_UB_22 0.0051355000
_diffrn_orient_matrix_UB_23 0.0493855000
_diffrn_orient_matrix_UB_31 -0.0772892000
_diffrn_orient_matrix_UB_32 -0.0034434000
_diffrn_orient_matrix_UB_33 -0.0030864000
_diffrn_radiation_monochromator mirror
_diffrn_radiation_probe x-ray
_diffrn_radiation_type 'Mo K\a'
_diffrn_radiation_wavelength 0.71073
_diffrn_reflns_av_R_equivalents 0.0626
_diffrn_reflns_av_unetI/netI 0.0487
_diffrn_reflns_limit_h_max 12
_diffrn_reflns_limit_h_min -11
_diffrn_reflns_limit_k_max 31
_diffrn_reflns_limit_k_min -32
_diffrn_reflns_limit_l_max 17
_diffrn_reflns_limit_l_min -18
_diffrn_reflns_number 30790
_diffrn_reflns_theta_full 24.9974
_diffrn_reflns_theta_max 25.00
_diffrn_reflns_theta_min 2.89
_diffrn_source 'SuperNova (Mo) X-ray Source'
_exptl_absorpt_coefficient_mu 8.347
_exptl_absorpt_correction_T_max 1.00000
_exptl_absorpt_correction_T_min 0.22475
_exptl_absorpt_correction_type multi-scan
_exptl_absorpt_process_details
;
CrysAlisPro, Agilent Technologies,
Version 1.171.37.35 (release 13-08-2014 CrysAlis171 .NET)
(compiled Aug 13 2014,18:06:01)
Empirical absorption correction using spherical harmonics,
 implemented in SCALE3 ABSPACK scaling algorithm.
;
_exptl_crystal_colour 'clear pinkish pink'
_exptl_crystal_colour_lustre clear
_exptl_crystal_colour_modifier pinkish
_exptl_crystal_colour_primary pink
_exptl_crystal_density_diffrn 1.8951
_exptl_crystal_description block
_exptl_crystal_F_000 1674.4766
_exptl_crystal_size_max 0.08
_exptl_crystal_size_mid 0.07
_exptl_crystal_size_min 0.07
_refine_diff_density_max 2.7354
_refine_diff_density_min -1.5197
_refine_diff_density_rms 0.3930
_refine_ls_d_res_high 0.8409
_refine_ls_d_res_low 7.0459
_refine_ls_extinction_expression Fc^*^=kFc[1+0.001xFc^2^\l^3^/sin(2\q)]^-1/4^
_refine_ls_goodness_of_fit_ref 1.0158
_refine_ls_hydrogen_treatment constr
_refine_ls_matrix_type full
_refine_ls_number_constraints 52
_refine_ls_number_parameters 326
_refine_ls_number_reflns 5434
_refine_ls_number_restraints 2
_refine_ls_restrained_S_all 1.0156
_refine_ls_R_factor_all 0.0568
_refine_ls_R_factor_gt 0.0490
_refine_ls_shift/su_max 0.0006
_refine_ls_shift/su_mean 0.0001
_refine_ls_structure_factor_coef Fsqd
_refine_ls_weighting_details 'w=1/[\s^2^(Fo^2^)+(0.1359P)^2^+5.5381P] where P=(Fo^2^+2Fc^2^)/3'
_refine_ls_weighting_scheme calc
_refine_ls_wR_factor_gt 0.1495
_refine_ls_wR_factor_ref 0.1756
_reflns_Friedel_coverage 0.0
_reflns_limit_h_max 8
_reflns_limit_h_min -10
_reflns_limit_k_max 28
_reflns_limit_k_min 0
_reflns_limit_l_max 16
_reflns_limit_l_min -8
_reflns_number_gt 5000
_reflns_number_total 5434
_reflns_threshold_expression I>=2u(I)
_cod_data_source_file d2nj01151d2.cif
_cod_data_source_block 1
_cod_depositor_comments 'Adding full bibliography for 7061460--7061465.cif.'
_cod_original_cell_volume 3090.5(12)
_cod_original_sg_symbol_Hall '-P 2ybc (x-z,y,z)'
_cod_database_code 7061465
_chemical_oxdiff_formula 'C30 N5 H30 O4 Se4 Bi2 Cl10'
_reflns_odcompleteness_completeness 99.78
_reflns_odcompleteness_iscentric 1
_reflns_odcompleteness_theta 26.32
_olex2_refinement_description
;
1. Fixed Uiso
 At 1.2 times of:
  All C(H) groups, All C(H,H) groups
 At 1.5 times of:
  All C(H,H,H) groups, All O(H) groups
2. Restrained distances
 C8-C9
 1.3 with sigma of 0.02
 C9-O1
 1.45 with sigma of 0.02
3.a Ternary CH refined with riding coordinates:
 C10(H10), C22(H22)
3.b Secondary CH2 refined with riding coordinates:
 C8(H8a,H8b), C9(H9a,H9b), C20(H20a,H20b), C21(H21a,H21b)
3.c Me refined with riding coordinates:
 C11(H11a,H11b,H11c), C12(H12a,H12b,H12c), C23(H23a,H23b,H23c), C24(H24a,H24b,
 H24c)
3.d Aromatic/amide H refined with riding coordinates:
 C3(H3), C4(H4), C5(H5), C6(H6), C15(H15), C16(H16), C17(H17), C18(H18)
3.e Tetrahedral OH refined with riding coordinates:
 O1(H1), O2(H2)
;
_olex2_submission_special_instructions 'No special instructions were received'

loop_
_space_group_symop_id
_space_group_symop_operation_xyz
1 x,y,z
2 -x+1/2,y+1/2,-z+1/2
3 -x,-y,-z
4 x-1/2,-y-1/2,z-1/2

loop_
_atom_site_label
_atom_site_type_symbol
_atom_site_fract_x
_atom_site_fract_y
_atom_site_fract_z
_atom_site_U_iso_or_equiv
_atom_site_adp_type
_atom_site_occupancy
_atom_site_refinement_flags_posn
Bi1 Bi 0.52002(3) 0.464210(12) 0.860133(18) 0.0352(2) Uani 1.000000 .
Se1 Se 0.43078(10) 0.57809(4) 0.81769(6) 0.0476(3) Uani 1.000000 .
Se2 Se 0.65452(10) 0.36135(4) 0.95416(6) 0.0474(3) Uani 1.000000 .
Cl1 Cl 0.6867(3) 0.53376(10) 0.99221(17) 0.0519(6) Uani 1.000000 .
Cl2 Cl 0.7108(3) 0.46160(11) 0.7387(2) 0.0629(8) Uani 1.000000 .
Cl3 Cl 0.3241(3) 0.41677(13) 0.74255(18) 0.0656(7) Uani 1.000000 .
O1 O 0.0616(17) 0.6207(8) 0.8638(9) 0.192(9) Uani 1.000000 D
H1 H 0.0055(17) 0.6403(8) 0.8914(9) 0.287(13) Uiso 1.000000 R
O2 O 1.211(2) 0.3210(9) 0.8963(15) 0.210(9) Uani 1.000000 .
H2 H 1.267(2) 0.3047(9) 0.9360(15) 0.315(13) Uiso 1.000000 R
N1 N 0.1508(8) 0.5556(3) 0.7121(5) 0.0427(16) Uani 1.000000 .
N2 N 0.3090(7) 0.5949(3) 0.6249(5) 0.0412(15) Uani 1.000000 .
N3 N 0.8692(8) 0.3363(3) 0.8262(5) 0.0408(15) Uani 1.000000 .
N4 N 0.6712(8) 0.2855(3) 0.7971(5) 0.0452(17) Uani 1.000000 .
C1 C 0.2904(9) 0.5751(3) 0.7130(6) 0.0394(17) Uani 1.000000 .
C2 C 0.1773(10) 0.5879(4) 0.5667(6) 0.0436(19) Uani 1.000000 .
C3 C 0.1432(12) 0.6007(5) 0.4715(7) 0.057(2) Uani 1.000000 .
H3 H 0.2098(12) 0.6169(5) 0.4338(7) 0.069(3) Uiso 1.000000 R
C4 C 0.0006(12) 0.5870(5) 0.4380(7) 0.060(3) Uani 1.000000 .
H4 H -0.0289(12) 0.5945(5) 0.3746(7) 0.072(3) Uiso 1.000000 R
C5 C -0.1018(11) 0.5628(5) 0.4932(7) 0.059(3) Uani 1.000000 .
H5 H -0.1962(11) 0.5552(5) 0.4663(7) 0.071(3) Uiso 1.000000 R
C6 C -0.0639(10) 0.5501(4) 0.5872(7) 0.048(2) Uani 1.000000 .
H6 H -0.1299(10) 0.5336(4) 0.6250(7) 0.058(2) Uiso 1.000000 R
C7 C 0.0782(9) 0.5634(4) 0.6222(6) 0.0401(18) Uani 1.000000 .
C8 C 0.0838(11) 0.5317(4) 0.7953(7) 0.053(3) Uani 1.000000 D
H8a H 0.0242(11) 0.4999(4) 0.7740(7) 0.064(3) Uiso 1.000000 R
H8b H 0.1620(11) 0.5181(4) 0.8403(7) 0.064(3) Uiso 1.000000 R
C9 C -0.004(2) 0.5687(7) 0.8431(11) 0.114(8) Uani 1.000000 D
H9a H -0.027(2) 0.5515(7) 0.9020(11) 0.137(9) Uiso 1.000000 R
H9b H -0.096(2) 0.5746(7) 0.8043(11) 0.137(9) Uiso 1.000000 R
C10 C 0.4429(11) 0.6211(5) 0.5976(7) 0.060(3) Uani 1.000000 .
H10 H 0.5159(11) 0.6191(5) 0.6526(7) 0.072(3) Uiso 1.000000 R
C11 C 0.4162(17) 0.6821(6) 0.5757(12) 0.104(5) Uani 1.000000 .
H11a H 0.5050(17) 0.6988(6) 0.5578(12) 0.155(8) Uiso 1.000000 R
H11b H 0.3406(17) 0.6856(6) 0.5244(12) 0.155(8) Uiso 1.000000 R
H11c H 0.3859(17) 0.7006(6) 0.6308(12) 0.155(8) Uiso 1.000000 R
C12 C 0.5014(18) 0.5857(8) 0.5179(13) 0.119(6) Uani 1.000000 .
H12a H 0.5897(18) 0.6023(8) 0.4989(13) 0.178(9) Uiso 1.000000 R
H12b H 0.5220(18) 0.5486(8) 0.5407(13) 0.178(9) Uiso 1.000000 R
H12c H 0.4289(18) 0.5843(8) 0.4645(13) 0.178(9) Uiso 1.000000 R
C13 C 0.7353(9) 0.3257(3) 0.8520(5) 0.0387(17) Uani 1.000000 .
C14 C 0.7713(9) 0.2671(4) 0.7359(6) 0.0446(19) Uani 1.000000 .
C15 C 0.7614(11) 0.2238(5) 0.6672(7) 0.061(3) Uani 1.000000 .
H15 H 0.6787(11) 0.2013(5) 0.6561(7) 0.073(3) Uiso 1.000000 R
C16 C 0.8864(13) 0.2175(5) 0.6172(9) 0.074(3) Uani 1.000000 .
H16 H 0.8869(13) 0.1895(5) 0.5719(9) 0.088(4) Uiso 1.000000 R
C17 C 1.0090(13) 0.2515(6) 0.6327(7) 0.069(3) Uani 1.000000 .
H17 H 1.0863(13) 0.2471(6) 0.5949(7) 0.083(4) Uiso 1.000000 R
C18 C 1.0193(11) 0.2909(4) 0.7013(7) 0.054(2) Uani 1.000000 .
H18 H 1.1042(11) 0.3120(4) 0.7137(7) 0.064(3) Uiso 1.000000 R
C19 C 0.8960(9) 0.2990(4) 0.7536(5) 0.0392(17) Uani 1.000000 .
C20 C 0.9824(10) 0.3748(4) 0.8719(7) 0.048(2) Uani 1.000000 .
H20a H 1.0351(10) 0.3924(4) 0.8233(7) 0.058(2) Uiso 1.000000 R
H20b H 0.9347(10) 0.4039(4) 0.9054(7) 0.058(2) Uiso 1.000000 R
C21 C 1.0904(11) 0.3438(5) 0.9409(9) 0.065(3) Uani 1.000000 .
H21a H 1.0393(11) 0.3138(5) 0.9701(9) 0.078(3) Uiso 1.000000 R
H21b H 1.1276(11) 0.3691(5) 0.9909(9) 0.078(3) Uiso 1.000000 R
C22 C 0.5241(12) 0.2612(6) 0.8122(9) 0.075(4) Uani 1.000000 .
H22 H 0.4782(12) 0.2852(6) 0.8570(9) 0.090(4) Uiso 1.000000 R
C23 C 0.4310(14) 0.2642(8) 0.7169(12) 0.114(6) Uani 1.000000 .
H23a H 0.4282(14) 0.3020(8) 0.6944(12) 0.172(9) Uiso 1.000000 R
H23b H 0.4732(14) 0.2407(8) 0.6717(12) 0.172(9) Uiso 1.000000 R
H23c H 0.3330(14) 0.2519(8) 0.7249(12) 0.172(9) Uiso 1.000000 R
C24 C 0.5349(19) 0.2069(8) 0.8514(13) 0.124(8) Uani 1.000000 .
H24a H 0.4384(19) 0.1931(8) 0.8597(13) 0.186(12) Uiso 1.000000 R
H24b H 0.5816(19) 0.1827(8) 0.8093(13) 0.186(12) Uiso 1.000000 R
H24c H 0.5919(19) 0.2082(8) 0.9117(13) 0.186(12) Uiso 1.000000 R

loop_
_atom_site_aniso_label
_atom_site_aniso_U_11
_atom_site_aniso_U_22
_atom_site_aniso_U_33
_atom_site_aniso_U_12
_atom_site_aniso_U_13
_atom_site_aniso_U_23
Bi1 0.0352(3) 0.0409(3) 0.0299(3) -0.00208(10) 0.00460(15) -0.00222(9)
Se1 0.0526(5) 0.0423(5) 0.0464(5) -0.0017(4) -0.0035(4) 0.0001(3)
Se2 0.0622(6) 0.0434(5) 0.0390(5) 0.0039(4) 0.0180(4) -0.0003(3)
Cl1 0.0458(13) 0.0700(17) 0.0396(12) -0.0186(10) 0.0026(10) -0.0033(9)
Cl2 0.0577(15) 0.083(2) 0.0517(15) 0.0019(11) 0.0251(12) 0.0073(11)
Cl3 0.0528(14) 0.0815(19) 0.0601(14) -0.0109(12) -0.0087(11) -0.0218(13)
O1 0.136(12) 0.34(3) 0.093(9) 0.062(15) -0.002(8) -0.067(12)
O2 0.172(16) 0.20(2) 0.25(2) 0.070(14) 0.028(14) -0.077(16)
N1 0.040(4) 0.049(4) 0.040(4) 0.005(3) 0.008(3) 0.009(3)
N2 0.038(4) 0.043(4) 0.043(4) 0.002(3) 0.008(3) 0.004(3)
N3 0.041(4) 0.044(4) 0.037(3) 0.002(3) 0.004(3) -0.002(3)
N4 0.043(4) 0.038(4) 0.056(4) -0.003(3) 0.009(3) -0.019(3)
C1 0.035(4) 0.039(4) 0.043(4) 0.000(3) -0.005(3) 0.000(3)
C2 0.048(5) 0.040(5) 0.043(4) 0.004(4) 0.006(4) 0.001(3)
C3 0.062(6) 0.067(7) 0.044(5) -0.002(5) 0.009(4) 0.010(4)
C4 0.071(7) 0.066(7) 0.042(5) 0.001(5) -0.004(5) 0.004(4)
C5 0.050(6) 0.070(7) 0.055(6) 0.017(5) -0.011(4) -0.005(5)
C6 0.041(5) 0.049(5) 0.053(5) 0.001(4) 0.001(4) -0.003(4)
C7 0.041(4) 0.041(5) 0.039(4) 0.003(3) 0.006(3) 0.003(3)
C8 0.046(5) 0.064(7) 0.050(6) 0.005(4) 0.010(4) 0.021(4)
C9 0.168(17) 0.117(14) 0.068(8) -0.088(13) 0.069(10) -0.044(9)
C10 0.049(5) 0.077(7) 0.056(6) -0.011(5) 0.012(4) 0.016(5)
C11 0.094(10) 0.070(9) 0.149(14) -0.028(8) 0.024(9) 0.033(9)
C12 0.086(10) 0.149(17) 0.133(14) 0.006(10) 0.073(11) -0.021(12)
C13 0.041(4) 0.036(4) 0.038(4) 0.005(3) 0.000(3) -0.001(3)
C14 0.041(4) 0.048(5) 0.046(4) 0.003(4) 0.008(4) -0.008(4)
C15 0.053(6) 0.074(7) 0.055(5) -0.001(5) 0.005(4) -0.024(5)
C16 0.072(7) 0.077(8) 0.073(7) 0.011(6) 0.015(6) -0.036(6)
C17 0.060(6) 0.096(9) 0.055(6) 0.019(6) 0.022(5) -0.018(6)
C18 0.048(5) 0.053(6) 0.061(6) 0.009(4) 0.010(4) -0.004(4)
C19 0.043(4) 0.043(5) 0.031(4) 0.007(3) 0.000(3) -0.002(3)
C20 0.047(5) 0.042(5) 0.054(5) -0.009(4) 0.002(4) -0.017(4)
C21 0.049(6) 0.052(6) 0.091(8) -0.002(4) -0.007(5) -0.018(5)
C22 0.048(6) 0.083(9) 0.096(9) -0.021(5) 0.021(5) -0.038(7)
C23 0.057(7) 0.130(14) 0.152(14) 0.000(8) -0.017(8) -0.076(12)
C24 0.135(15) 0.090(13) 0.159(19) -0.051(10) 0.074(14) -0.015(10)

loop_
_atom_type_symbol
_atom_type_scat_dispersion_real
_atom_type_scat_dispersion_imag
_atom_type_scat_Cromer_Mann_a1
_atom_type_scat_Cromer_Mann_a2
_atom_type_scat_Cromer_Mann_a3
_atom_type_scat_Cromer_Mann_a4
_atom_type_scat_Cromer_Mann_b1
_atom_type_scat_Cromer_Mann_b2
_atom_type_scat_Cromer_Mann_b3
_atom_type_scat_Cromer_Mann_b4
_atom_type_scat_Cromer_Mann_c
_atom_type_scat_source
_atom_type_scat_dispersion_source
C 0.00347 0.00161 2.31000 1.02000 1.58860 0.86500 20.84390 10.20750 0.56870 51.65120 0.215599998832 'International Tables Volume C Table 6.1.1.4 (pp. 500-502)' 'Henke, Gullikson and Davis, At. Data and Nucl. Data Tables, 1993, 54, 2'
Cl 0.14873 0.16029 11.46040 7.19640 6.25560 1.64550 0.01040 1.16620 18.51940 47.77840 -9.55739974976 'International Tables Volume C Table 6.1.1.4 (pp. 500-502)' 'Henke, Gullikson and Davis, At. Data and Nucl. Data Tables, 1993, 54, 2'
H 0.00000 0.00000 0.49300 0.32291 0.14019 0.04081 10.51090 26.12570 3.14236 57.79970 0.0030380000826 'International Tables Volume C Table 6.1.1.4 (pp. 500-502)' 'Henke, Gullikson and Davis, At. Data and Nucl. Data Tables, 1993, 54, 2'
Bi -3.98376 10.58997 33.36890 12.95100 16.58770 6.46920 0.70400 2.92380 8.79370 48.00930 13.5782003403 'International Tables Volume C Table 6.1.1.4 (pp. 500-502)' 'Henke, Gullikson and Davis, At. Data and Nucl. Data Tables, 1993, 54, 2'
O 0.01158 0.00611 3.04850 2.28680 1.54630 0.86700 13.27710 5.70110 0.32390 32.90890 0.250800013542 'International Tables Volume C Table 6.1.1.4 (pp. 500-502)' 'Henke, Gullikson and Davis, At. Data and Nucl. Data Tables, 1993, 54, 2'
N 0.00653 0.00323 12.21260 3.13220 2.01250 1.16630 0.00570 9.89330 28.99750 0.58260 -11.5290002823 'International Tables Volume C Table 6.1.1.4 (pp. 500-502)' 'Henke, Gullikson and Davis, At. Data and Nucl. Data Tables, 1993, 54, 2'
Se -0.08110 2.30834 17.00060 5.81960 3.97310 4.35430 2.40980 0.27260 15.23720 43.81630 2.84089994431 'International Tables Volume C Table 6.1.1.4 (pp. 500-502)' 'Henke, Gullikson and Davis, At. Data and Nucl. Data Tables, 1993, 54, 2'

loop_
_geom_angle_atom_site_label_1
_geom_angle_atom_site_label_2
_geom_angle_atom_site_label_3
_geom_angle
_geom_angle_site_symmetry_1
_geom_angle_site_symmetry_3
_geom_angle_publ_flag
Se2 Bi1 Se1 163.64(3) . . ?
Cl1 Bi1 Se1 73.01(6) . . ?
Cl1 Bi1 Se1 86.82(5) 3_667 . ?
Cl1 Bi1 Se2 87.88(5) 3_667 . ?
Cl1 Bi1 Se2 90.94(6) . . ?
Cl2 Bi1 Se1 94.61(6) . . ?
Cl2 Bi1 Se2 90.02(7) . . ?
Cl2 Bi1 Cl1 176.95(8) . 3_667 ?
Cl2 Bi1 Cl1 95.62(9) . . ?
Cl3 Bi1 Se1 96.59(7) . . ?
Cl3 Bi1 Se2 98.94(7) . . ?
Cl3 Bi1 Cl1 90.65(8) . 3_667 ?
Cl3 Bi1 Cl1 167.62(9) . . ?
Cl3 Bi1 Cl2 91.86(10) . . ?
C1 Se1 Bi1 106.8(3) . . ?
C13 Se2 Bi1 101.9(2) . . ?
C9 O1 H1 109.5 . . ?
C21 O2 H2 109.5 . . ?
C7 N1 C1 109.4(7) . . ?
C8 N1 C1 125.3(7) . . ?
C8 N1 C7 125.2(7) . . ?
C2 N2 C1 108.8(7) . . ?
C10 N2 C1 124.8(7) . . ?
C10 N2 C2 126.3(7) . . ?
C19 N3 C13 107.7(7) . . ?
C20 N3 C13 128.3(7) . . ?
C20 N3 C19 123.5(7) . . ?
C14 N4 C13 108.2(7) . . ?
C22 N4 C13 123.3(7) . . ?
C22 N4 C14 128.1(7) . . ?
N1 C1 Se1 126.7(6) . . ?
N2 C1 Se1 125.4(6) . . ?
N2 C1 N1 107.9(7) . . ?
C3 C2 N2 130.3(8) . . ?
C7 C2 N2 106.8(7) . . ?
C7 C2 C3 122.9(9) . . ?
H3 C3 C2 123.1(6) . . ?
C4 C3 C2 113.7(9) . . ?
C4 C3 H3 123.1(6) . . ?
H4 C4 C3 117.9(6) . . ?
C5 C4 C3 124.3(9) . . ?
C5 C4 H4 117.9(6) . . ?
H5 C5 C4 119.7(6) . . ?
C6 C5 C4 120.6(9) . . ?
C6 C5 H5 119.7(6) . . ?
H6 C6 C5 121.9(6) . . ?
C7 C6 C5 116.1(9) . . ?
C7 C6 H6 121.9(5) . . ?
C2 C7 N1 107.0(7) . . ?
C6 C7 N1 130.5(8) . . ?
C6 C7 C2 122.5(8) . . ?
H8a C8 N1 108.4(5) . . ?
H8b C8 N1 108.4(5) . . ?
H8b C8 H8a 107.5 . . ?
C9 C8 N1 115.5(9) . . ?
C9 C8 H8a 108.4(8) . . ?
C9 C8 H8b 108.4(10) . . ?
C8 C9 O1 114.1(13) . . ?
H9a C9 O1 108.7(9) . . ?
H9a C9 C8 108.7(8) . . ?
H9b C9 O1 108.7(12) . . ?
H9b C9 C8 108.7(10) . . ?
H9b C9 H9a 107.6 . . ?
H10 C10 N2 107.3(5) . . ?
C11 C10 N2 110.3(9) . . ?
C11 C10 H10 107.3(8) . . ?
C12 C10 N2 108.1(10) . . ?
C12 C10 H10 107.3(9) . . ?
C12 C10 C11 116.2(12) . . ?
H11a C11 C10 109.5 . . ?
H11b C11 C10 109.5 . . ?
H11b C11 H11a 109.5 . . ?
H11c C11 C10 109.5 . . ?
H11c C11 H11a 109.5 . . ?
H11c C11 H11b 109.5 . . ?
H12a C12 C10 109.5 . . ?
H12b C12 C10 109.5 . . ?
H12b C12 H12a 109.5 . . ?
H12c C12 C10 109.5 . . ?
H12c C12 H12a 109.5 . . ?
H12c C12 H12b 109.5 . . ?
N3 C13 Se2 123.8(6) . . ?
N4 C13 Se2 126.1(6) . . ?
N4 C13 N3 110.1(7) . . ?
C15 C14 N4 130.9(8) . . ?
C19 C14 N4 107.0(7) . . ?
C19 C14 C15 122.1(8) . . ?
H15 C15 C14 122.7(6) . . ?
C16 C15 C14 114.7(10) . . ?
C16 C15 H15 122.7(7) . . ?
H16 C16 C15 118.6(7) . . ?
C17 C16 C15 122.7(10) . . ?
C17 C16 H16 118.6(6) . . ?
H17 C17 C16 119.1(6) . . ?
C18 C17 C16 121.8(10) . . ?
C18 C17 H17 119.1(7) . . ?
H18 C18 C17 121.2(7) . . ?
C19 C18 C17 117.6(10) . . ?
C19 C18 H18 121.2(5) . . ?
C14 C19 N3 106.9(7) . . ?
C18 C19 N3 132.1(8) . . ?
C18 C19 C14 121.0(8) . . ?
H20a C20 N3 109.4(5) . . ?
H20b C20 N3 109.4(5) . . ?
H20b C20 H20a 108.0 . . ?
C21 C20 N3 111.2(8) . . ?
C21 C20 H20a 109.4(6) . . ?
C21 C20 H20b 109.4(5) . . ?
C20 C21 O2 112.7(13) . . ?
H21a C21 O2 109.0(11) . . ?
H21a C21 C20 109.0(6) . . ?
H21b C21 O2 109.0(9) . . ?
H21b C21 C20 109.0(5) . . ?
H21b C21 H21a 107.813202019(18) . . ?
H22 C22 N4 107.8(5) . . ?
C23 C22 N4 107.0(11) . . ?
C23 C22 H22 107.8(7) . . ?
C24 C22 N4 112.4(11) . . ?
C24 C22 H22 107.8(8) . . ?
C24 C22 C23 113.8(13) . . ?
H23a C23 C22 109.5 . . ?
H23b C23 C22 109.5 . . ?
H23b C23 H23a 109.5 . . ?
H23c C23 C22 109.5 . . ?
H23c C23 H23a 109.5 . . ?
H23c C23 H23b 109.5 . . ?
H24a C24 C22 109.5 . . ?
H24b C24 C22 109.5 . . ?
H24b C24 H24a 109.5 . . ?
H24c C24 C22 109.5 . . ?
H24c C24 H24a 109.5 . . ?
H24c C24 H24b 109.5 . . ?

loop_
_geom_bond_atom_site_label_1
_geom_bond_atom_site_label_2
_geom_bond_distance
_geom_bond_site_symmetry_2
_geom_bond_publ_flag
Bi1 Se1 2.8970(12) . ?
Bi1 Se2 3.0114(13) . ?
Bi1 Cl1 2.843(2) . ?
Bi1 Cl1 2.942(3) 3_667 ?
Bi1 Cl2 2.558(3) . ?
Bi1 Cl3 2.595(2) . ?
Se1 C1 1.872(8) . ?
Se2 C13 1.887(8) . ?
O1 H1 0.8200 . ?
O1 C9 1.403(16) . ?
O2 H2 0.8200 . ?
O2 C21 1.431(19) . ?
N1 C1 1.359(11) . ?
N1 C7 1.393(11) . ?
N1 C8 1.491(11) . ?
N2 C1 1.359(10) . ?
N2 C2 1.406(11) . ?
N2 C10 1.459(11) . ?
N3 C13 1.334(11) . ?
N3 C19 1.402(10) . ?
N3 C20 1.490(11) . ?
N4 C13 1.339(11) . ?
N4 C14 1.388(11) . ?
N4 C22 1.500(12) . ?
C2 C3 1.390(13) . ?
C2 C7 1.383(12) . ?
C3 H3 0.9300 . ?
C3 C4 1.386(15) . ?
C4 H4 0.9300 . ?
C4 C5 1.400(16) . ?
C5 H5 0.9300 . ?
C5 C6 1.378(14) . ?
C6 H6 0.9300 . ?
C6 C7 1.386(13) . ?
C8 H8a 0.9700 . ?
C8 H8b 0.9700 . ?
C8 C9 1.409(14) . ?
C9 H9a 0.9700 . ?
C9 H9b 0.9700 . ?
C10 H10 0.9800 . ?
C10 C11 1.509(17) . ?
C10 C12 1.545(18) . ?
C11 H11a 0.9600 . ?
C11 H11b 0.9600 . ?
C11 H11c 0.9600 . ?
C12 H12a 0.9600 . ?
C12 H12b 0.9600 . ?
C12 H12c 0.9600 . ?
C14 C15 1.419(13) . ?
C14 C19 1.378(12) . ?
C15 H15 0.9300 . ?
C15 C16 1.406(15) . ?
C16 H16 0.9300 . ?
C16 C17 1.388(18) . ?
C17 H17 0.9300 . ?
C17 C18 1.351(15) . ?
C18 H18 0.9300 . ?
C18 C19 1.417(12) . ?
C20 H20a 0.9700 . ?
C20 H20b 0.9700 . ?
C20 C21 1.520(14) . ?
C21 H21a 0.9700 . ?
C21 H21b 0.9700 . ?
C22 H22 0.9800 . ?
C22 C23 1.53(2) . ?
C22 C24 1.41(2) . ?
C23 H23a 0.9600 . ?
C23 H23b 0.9600 . ?
C23 H23c 0.9600 . ?
C24 H24a 0.9600 . ?
C24 H24b 0.9600 . ?
C24 H24c 0.9600 . ?

loop_
_restr_distance_atom_site_label_1
_restr_distance_atom_site_label_2
_restr_distance_site_symmetry_2
_restr_distance_target
_restr_distance_target_weight_param
_restr_distance_diff
C8 C9 1 1.3000 0.0200 -0.1093
C9 O1 1 1.4500 0.0200 0.0470

loop_
_smtbx_masks_void_nr
_smtbx_masks_void_average_x
_smtbx_masks_void_average_y
_smtbx_masks_void_average_z
_smtbx_masks_void_volume
_smtbx_masks_void_count_electrons
_smtbx_masks_void_content
1 0.225 0.797 0.962 20.2 4.7 ?
2 0.275 0.297 0.538 20.2 4.0 ?
3 0.725 0.703 0.462 20.2 4.9 ?
4 0.775 0.203 0.038 20.2 4.2 ?
